data_4303884
loop_
_publ_author_name
'Harry Adams'
'Anna M. Coffey'
'Michael J. Morris'
'Sarah A. Morris'

_publ_contact_author_address
;
  Department of Chemistry
  University of Sheffield
  Sheffield
  S3 7HF
  UK
;
_publ_contact_author_email m.morris@sheffield.ac.uk
_publ_contact_author_fax '0114 222 9346'
_publ_contact_author_name 'Michael J. Morris*'
_publ_contact_author_phone '0114 222 9363'
_publ_section_title
;
Efficient Transfer of Either One or Two Dithiolene Ligands from Nickel to
Ruthenium: Synthesis and Crystal Structures of [Ru(SCR=CPhS)2(PPh3)] and
[RuCl2(SCR=CPhS)(PPh3)2] (R = Ph, H)
;
_journal_name_full 'Inorganic Chemistry'
_journal_page_first 11945
_journal_page_last 11953
_journal_paper_doi 10.1021/ic9018458
_journal_volume 48
_journal_year 2009
_chemical_formula_sum 'C52 H42 Cl8 P2 Ru S2'
_chemical_formula_weight 1177.59
_chemical_name_systematic
;

 ?

;
_space_group_IT_number 2
_symmetry_cell_setting triclinic
_symmetry_space_group_name_Hall '-P 1'
_symmetry_space_group_name_H-M 'P -1'
_atom_sites_solution_hydrogens geom
_atom_sites_solution_primary direct
_atom_sites_solution_secondary difmap
_audit_creation_method SHELXL-97
_cell_angle_alpha 70.154(10)
_cell_angle_beta 69.881(10)
_cell_angle_gamma 82.166(11)
_cell_formula_units_Z 2
_cell_length_a 11.684(7)
_cell_length_b 15.101(9)
_cell_length_c 16.227(10)
_cell_measurement_reflns_used 930
_cell_measurement_temperature 150(2)
_cell_measurement_theta_max 21.5
_cell_measurement_theta_min 2.5
_cell_volume 2528(3)
_computing_cell_refinement 'Bruker SMART'
_computing_data_collection 'Bruker SMART'
_computing_data_reduction 'Bruker SAINT'
_computing_molecular_graphics 'Bruker SHELXTL'
_computing_publication_material 'Bruker SHELXTL'
_computing_structure_refinement 'SHELXL-97 (Sheldrick, 1997)'
_computing_structure_solution 'SHELXS-97 (Sheldrick, 1990)'
_diffrn_ambient_temperature 150(2)
_diffrn_detector_area_resol_mean 100
_diffrn_measured_fraction_theta_full 0.998
_diffrn_measured_fraction_theta_max 0.899
_diffrn_measurement_device_type 'CCD area detector'
_diffrn_measurement_method 'phi and omega scans'
_diffrn_radiation_monochromator graphite
_diffrn_radiation_source 'fine-focus sealed tube'
_diffrn_radiation_type MoK\a
_diffrn_radiation_wavelength 0.71073
_diffrn_reflns_av_R_equivalents 0.0802
_diffrn_reflns_av_sigmaI/netI 0.1131
_diffrn_reflns_limit_h_max 15
_diffrn_reflns_limit_h_min -15
_diffrn_reflns_limit_k_max 20
_diffrn_reflns_limit_k_min -19
_diffrn_reflns_limit_l_max 21
_diffrn_reflns_limit_l_min -20
_diffrn_reflns_number 29133
_diffrn_reflns_theta_full 25.00
_diffrn_reflns_theta_max 28.55
_diffrn_reflns_theta_min 1.41
_diffrn_standards_decay_% 0
_diffrn_standards_number 0
_exptl_absorpt_coefficient_mu 0.915
_exptl_absorpt_correction_T_max 0.8310
_exptl_absorpt_correction_T_min 0.6834
_exptl_absorpt_correction_type multi-scan
_exptl_absorpt_process_details SADABS
_exptl_crystal_colour purple
_exptl_crystal_density_diffrn 1.547
_exptl_crystal_density_method 'not measured'
_exptl_crystal_description block
_exptl_crystal_F_000 1192
_exptl_crystal_size_max 0.45
_exptl_crystal_size_mid 0.38
_exptl_crystal_size_min 0.21
_refine_diff_density_max 1.067
_refine_diff_density_min -0.940
_refine_diff_density_rms 0.117
_refine_ls_extinction_method none
_refine_ls_goodness_of_fit_ref 0.912
_refine_ls_hydrogen_treatment constr
_refine_ls_matrix_type full
_refine_ls_number_parameters 586
_refine_ls_number_reflns 11570
_refine_ls_number_restraints 0
_refine_ls_restrained_S_all 0.912
_refine_ls_R_factor_all 0.0948
_refine_ls_R_factor_gt 0.0506
_refine_ls_shift/su_max 0.000
_refine_ls_shift/su_mean 0.000
_refine_ls_structure_factor_coef Fsqd
_refine_ls_weighting_details 'calc w=1/[\s^2^(Fo^2^)+(0.0558P)^2^+0.0000P] where P=(Fo^2^+2Fc^2^)/3'
_refine_ls_weighting_scheme calc
_refine_ls_wR_factor_gt 0.1078
_refine_ls_wR_factor_ref 0.1230
_reflns_number_gt 7160
_reflns_number_total 11570
_reflns_threshold_expression >2sigma(I)
_cod_data_source_file ic9018458_si_001_4.cif
_cod_data_source_block ims317m
_cod_depositor_comments
;
The following automatic conversions were performed:
'_symmetry_cell_setting' value 'Triclinic' changed to 'triclinic'
according to '/home/saulius/struct/CIF-dictionaries/cif_core.dic'
dictionary named 'cif_core.dic' version 2.4.1 from
2010-06-29.

'_exptl_absorpt_correction_type' value 'MULTI-SCAN' changed
to 'multi-scan' according to
'/home/saulius/struct/CIF-dictionaries/cif_core.dic' dictionary named
'cif_core.dic' version 2.4.1 from
2010-06-29.

'_refine_ls_hydrogen_treatment' value 'CONSTR' changed to
'constr' according to '/home/saulius/struct/CIF-dictionaries/cif_core.dic'
dictionary named 'cif_core.dic' version 2.4.1 from 2010-06-29.

Automatic conversion script
Id: cif_fix_enum 1527 2010-12-29 10:47:43Z saulius 
;
_cod_database_code 4303884

loop_
_symmetry_equiv_pos_as_xyz
'x, y, z'
'-x, -y, -z'

loop_
_atom_site_label
_atom_site_type_symbol
_atom_site_fract_x
_atom_site_fract_y
_atom_site_fract_z
_atom_site_U_iso_or_equiv
_atom_site_adp_type
_atom_site_occupancy
_atom_site_symmetry_multiplicity
_atom_site_calc_flag
_atom_site_refinement_flags
_atom_site_disorder_assembly
_atom_site_disorder_group
Ru1 Ru -0.03781(3) 0.69853(2) 0.71571(2) 0.01517(9) Uani 1 1 d . . .
P1 P -0.22801(9) 0.78975(7) 0.73922(7) 0.0177(2) Uani 1 1 d . . .
P2 P 0.14390(9) 0.60185(7) 0.67913(7) 0.0165(2) Uani 1 1 d . . .
S1 S -0.04234(9) 0.69142(7) 0.85526(7) 0.0186(2) Uani 1 1 d . . .
S2 S 0.08439(9) 0.81937(7) 0.66535(7) 0.0182(2) Uani 1 1 d . . .
Cl1 Cl -0.15238(9) 0.55161(7) 0.78577(7) 0.0226(2) Uani 1 1 d . . .
Cl2 Cl -0.04517(9) 0.72312(7) 0.56110(7) 0.0211(2) Uani 1 1 d . . .
C1 C 0.1022(3) 0.8392(3) 0.7569(3) 0.0167(8) Uani 1 1 d . . .
C2 C 0.0428(3) 0.7784(3) 0.8459(3) 0.0196(9) Uani 1 1 d . . .
C3 C 0.1832(4) 0.9175(3) 0.7347(3) 0.0212(9) Uani 1 1 d . . .
C4 C 0.1801(4) 1.0000(3) 0.6622(3) 0.0240(10) Uani 1 1 d . . .
H4 H 0.1252 1.0058 0.6288 0.029 Uiso 1 1 calc R . .
C5 C 0.2565(4) 1.0733(3) 0.6387(3) 0.0311(11) Uani 1 1 d . . .
H5 H 0.2543 1.1288 0.5890 0.037 Uiso 1 1 calc R . .
C6 C 0.3353(4) 1.0665(3) 0.6868(4) 0.0363(12) Uani 1 1 d . . .
H6 H 0.3868 1.1173 0.6708 0.044 Uiso 1 1 calc R . .
C7 C 0.3395(4) 0.9852(3) 0.7587(3) 0.0344(11) Uani 1 1 d . . .
H7 H 0.3934 0.9806 0.7925 0.041 Uiso 1 1 calc R . .
C8 C 0.2652(4) 0.9107(3) 0.7813(3) 0.0295(11) Uani 1 1 d . . .
H8 H 0.2705 0.8543 0.8292 0.035 Uiso 1 1 calc R . .
C9 C 0.0450(4) 0.7849(3) 0.9353(3) 0.0207(9) Uani 1 1 d . . .
C10 C 0.0267(4) 0.8699(3) 0.9539(3) 0.0365(12) Uani 1 1 d . . .
H10 H 0.0145 0.9263 0.9085 0.044 Uiso 1 1 calc R . .
C11 C 0.0262(5) 0.8725(3) 1.0385(4) 0.0524(15) Uani 1 1 d . . .
H11 H 0.0135 0.9310 1.0507 0.063 Uiso 1 1 calc R . .
C12 C 0.0439(5) 0.7915(3) 1.1053(3) 0.0438(14) Uani 1 1 d . . .
H12 H 0.0432 0.7941 1.1631 0.053 Uiso 1 1 calc R . .
C13 C 0.0625(4) 0.7069(3) 1.0876(3) 0.0321(11) Uani 1 1 d . . .
H13 H 0.0750 0.6509 1.1334 0.038 Uiso 1 1 calc R . .
C14 C 0.0632(4) 0.7031(3) 1.0033(3) 0.0254(10) Uani 1 1 d . . .
H14 H 0.0762 0.6444 0.9916 0.030 Uiso 1 1 calc R . .
C15 C 0.2115(3) 0.5789(3) 0.7702(3) 0.0171(8) Uani 1 1 d . . .
C16 C 0.2991(3) 0.6394(3) 0.7606(3) 0.0222(9) Uani 1 1 d . . .
H16 H 0.3301 0.6878 0.7036 0.027 Uiso 1 1 calc R . .
C17 C 0.3407(4) 0.6292(3) 0.8335(3) 0.0269(10) Uani 1 1 d . . .
H17 H 0.3998 0.6709 0.8266 0.032 Uiso 1 1 calc R . .
C18 C 0.2971(4) 0.5592(3) 0.9156(3) 0.0301(11) Uani 1 1 d . . .
H18 H 0.3263 0.5521 0.9655 0.036 Uiso 1 1 calc R . .
C19 C 0.2098(4) 0.4983(3) 0.9260(3) 0.0335(11) Uani 1 1 d . . .
H19 H 0.1799 0.4496 0.9829 0.040 Uiso 1 1 calc R . .
C20 C 0.1671(4) 0.5086(3) 0.8545(3) 0.0269(10) Uani 1 1 d . . .
H20 H 0.1066 0.4675 0.8624 0.032 Uiso 1 1 calc R . .
C21 C 0.1271(4) 0.4867(3) 0.6696(3) 0.0209(9) Uani 1 1 d . . .
C22 C 0.1973(4) 0.4082(3) 0.7002(3) 0.0282(10) Uani 1 1 d . . .
H22 H 0.2487 0.4109 0.7337 0.034 Uiso 1 1 calc R . .
C23 C 0.1920(4) 0.3255(3) 0.6815(3) 0.0333(11) Uani 1 1 d . . .
H23 H 0.2404 0.2721 0.7018 0.040 Uiso 1 1 calc R . .
C24 C 0.1166(4) 0.3211(3) 0.6336(3) 0.0323(11) Uani 1 1 d . . .
H24 H 0.1132 0.2646 0.6211 0.039 Uiso 1 1 calc R . .
C25 C 0.0461(4) 0.3985(3) 0.6038(3) 0.0270(10) Uani 1 1 d . . .
H25 H -0.0049 0.3956 0.5702 0.032 Uiso 1 1 calc R . .
C26 C 0.0499(4) 0.4804(3) 0.6232(3) 0.0238(10) Uani 1 1 d . . .
H26 H -0.0008 0.5329 0.6045 0.029 Uiso 1 1 calc R . .
C27 C 0.2706(3) 0.6471(3) 0.5726(3) 0.0174(9) Uani 1 1 d . . .
C28 C 0.3815(3) 0.5969(3) 0.5595(3) 0.0201(9) Uani 1 1 d . . .
H28 H 0.3919 0.5429 0.6080 0.024 Uiso 1 1 calc R . .
C29 C 0.4755(4) 0.6240(3) 0.4779(3) 0.0241(10) Uani 1 1 d . . .
H29 H 0.5502 0.5890 0.4709 0.029 Uiso 1 1 calc R . .
C30 C 0.4625(4) 0.7022(3) 0.4054(3) 0.0227(9) Uani 1 1 d . . .
H30 H 0.5268 0.7202 0.3483 0.027 Uiso 1 1 calc R . .
C31 C 0.3534(4) 0.7536(3) 0.4183(3) 0.0232(10) Uani 1 1 d . . .
H31 H 0.3438 0.8081 0.3700 0.028 Uiso 1 1 calc R . .
C32 C 0.2587(4) 0.7266(3) 0.5003(3) 0.0208(9) Uani 1 1 d . . .
H32 H 0.1846 0.7625 0.5076 0.025 Uiso 1 1 calc R . .
C33 C -0.3206(3) 0.7963(3) 0.6666(3) 0.0208(9) Uani 1 1 d . . .
C34 C -0.3320(3) 0.7163(3) 0.6472(3) 0.0239(10) Uani 1 1 d . . .
H34 H -0.2863 0.6609 0.6669 0.029 Uiso 1 1 calc R . .
C35 C -0.4102(4) 0.7165(3) 0.5989(3) 0.0316(11) Uani 1 1 d . . .
H35 H -0.4166 0.6616 0.5849 0.038 Uiso 1 1 calc R . .
C36 C -0.4783(4) 0.7963(3) 0.5713(3) 0.0291(11) Uani 1 1 d . . .
H36 H -0.5314 0.7966 0.5382 0.035 Uiso 1 1 calc R . .
C37 C -0.4691(4) 0.8758(3) 0.5922(3) 0.0310(11) Uani 1 1 d . . .
H37 H -0.5175 0.9302 0.5745 0.037 Uiso 1 1 calc R . .
C38 C -0.3901(4) 0.8770(3) 0.6384(3) 0.0292(10) Uani 1 1 d . . .
H38 H -0.3828 0.9326 0.6510 0.035 Uiso 1 1 calc R . .
C39 C -0.1903(4) 0.9117(3) 0.7141(3) 0.0209(9) Uani 1 1 d . . .
C40 C -0.1467(4) 0.9677(3) 0.6222(3) 0.0257(10) Uani 1 1 d . . .
H40 H -0.1435 0.9438 0.5743 0.031 Uiso 1 1 calc R . .
C41 C -0.1080(4) 1.0580(3) 0.5999(3) 0.0290(11) Uani 1 1 d . . .
H41 H -0.0775 1.0953 0.5368 0.035 Uiso 1 1 calc R . .
C42 C -0.1134(4) 1.0943(3) 0.6687(4) 0.0330(12) Uani 1 1 d . . .
H42 H -0.0880 1.1566 0.6534 0.040 Uiso 1 1 calc R . .
C43 C -0.1562(4) 1.0387(3) 0.7602(3) 0.0348(11) Uani 1 1 d . . .
H43 H -0.1600 1.0632 0.8078 0.042 Uiso 1 1 calc R . .
C44 C -0.1935(4) 0.9479(3) 0.7830(3) 0.0270(10) Uani 1 1 d . . .
H44 H -0.2214 0.9102 0.8460 0.032 Uiso 1 1 calc R . .
C45 C -0.3498(3) 0.7625(3) 0.8512(3) 0.0215(9) Uani 1 1 d . . .
C46 C -0.3626(4) 0.6727(3) 0.9145(3) 0.0273(10) Uani 1 1 d . . .
H46 H -0.3000 0.6264 0.9052 0.033 Uiso 1 1 calc R . .
C47 C -0.4661(4) 0.6498(3) 0.9914(3) 0.0369(12) Uani 1 1 d . . .
H47 H -0.4731 0.5880 1.0342 0.044 Uiso 1 1 calc R . .
C48 C -0.5593(4) 0.7151(3) 1.0071(3) 0.0342(11) Uani 1 1 d . . .
H48 H -0.6304 0.6985 1.0595 0.041 Uiso 1 1 calc R . .
C49 C -0.5465(4) 0.8060(3) 0.9443(3) 0.0338(11) Uani 1 1 d . . .
H49 H -0.6089 0.8523 0.9541 0.041 Uiso 1 1 calc R . .
C50 C -0.4437(4) 0.8287(3) 0.8683(3) 0.0304(11) Uani 1 1 d . . .
H50 H -0.4361 0.8909 0.8263 0.037 Uiso 1 1 calc R . .
C1S C 0.6203(6) 0.8608(5) 0.0711(4) 0.0727(19) Uani 1 1 d . . .
H1S H 0.5937 0.8507 0.0227 0.087 Uiso 1 1 calc R . .
C2S C 0.3063(4) 0.5689(3) 0.2913(3) 0.0320(11) Uani 1 1 d . . .
H2S H 0.2664 0.5330 0.2673 0.038 Uiso 1 1 calc R . .
Cl3 Cl 0.7052(2) 0.76606(14) 0.1066(2) 0.1332(10) Uani 1 1 d . . .
Cl4 Cl 0.48772(16) 0.87630(15) 0.15773(14) 0.0951(6) Uani 1 1 d . . .
Cl5 Cl 0.70473(17) 0.96368(11) 0.01842(12) 0.0847(6) Uani 1 1 d . . .
Cl6 Cl 0.26038(12) 0.68753(8) 0.25685(9) 0.0438(3) Uani 1 1 d . . .
Cl7 Cl 0.46531(13) 0.55657(11) 0.24406(10) 0.0649(5) Uani 1 1 d . . .
Cl8 Cl 0.26036(11) 0.52184(8) 0.41187(8) 0.0392(3) Uani 1 1 d . . .

loop_
_atom_site_aniso_label
_atom_site_aniso_U_11
_atom_site_aniso_U_22
_atom_site_aniso_U_33
_atom_site_aniso_U_23
_atom_site_aniso_U_13
_atom_site_aniso_U_12
Ru1 0.01755(17) 0.01256(16) 0.01623(18) -0.00346(13) -0.00687(14) -0.00193(12)
P1 0.0193(5) 0.0154(5) 0.0174(6) -0.0036(4) -0.0064(5) -0.0003(4)
P2 0.0175(5) 0.0133(5) 0.0176(6) -0.0025(4) -0.0062(5) -0.0010(4)
S1 0.0228(5) 0.0165(5) 0.0167(5) -0.0034(4) -0.0071(4) -0.0039(4)
S2 0.0224(5) 0.0151(5) 0.0173(5) -0.0029(4) -0.0074(4) -0.0036(4)
Cl1 0.0241(5) 0.0176(5) 0.0249(6) -0.0059(4) -0.0050(5) -0.0061(4)
Cl2 0.0228(5) 0.0240(5) 0.0178(5) -0.0066(4) -0.0077(4) -0.0023(4)
C1 0.022(2) 0.0117(19) 0.020(2) -0.0055(17) -0.0109(18) 0.0002(16)
C2 0.023(2) 0.013(2) 0.028(2) -0.0092(18) -0.013(2) 0.0041(16)
C3 0.024(2) 0.016(2) 0.027(2) -0.0073(18) -0.012(2) -0.0011(17)
C4 0.023(2) 0.022(2) 0.025(2) -0.0061(19) -0.006(2) -0.0010(18)
C5 0.026(2) 0.014(2) 0.042(3) -0.007(2) 0.001(2) -0.0020(18)
C6 0.029(3) 0.026(2) 0.057(4) -0.020(2) -0.008(3) -0.008(2)
C7 0.034(3) 0.036(3) 0.044(3) -0.021(2) -0.016(2) -0.004(2)
C8 0.035(3) 0.023(2) 0.036(3) -0.010(2) -0.016(2) -0.001(2)
C9 0.027(2) 0.022(2) 0.017(2) -0.0065(18) -0.0094(19) -0.0056(18)
C10 0.069(4) 0.020(2) 0.025(3) -0.006(2) -0.022(3) -0.001(2)
C11 0.103(5) 0.028(3) 0.039(3) -0.016(2) -0.032(3) -0.003(3)
C12 0.075(4) 0.041(3) 0.022(3) -0.004(2) -0.024(3) -0.014(3)
C13 0.048(3) 0.028(3) 0.023(3) -0.002(2) -0.019(2) -0.006(2)
C14 0.034(2) 0.018(2) 0.024(2) -0.0029(19) -0.013(2) -0.0040(19)
C15 0.017(2) 0.017(2) 0.017(2) -0.0066(17) -0.0055(17) 0.0034(16)
C16 0.022(2) 0.019(2) 0.023(2) -0.0029(18) -0.0062(19) -0.0006(17)
C17 0.023(2) 0.029(2) 0.033(3) -0.016(2) -0.009(2) 0.0009(19)
C18 0.035(3) 0.033(3) 0.028(3) -0.010(2) -0.020(2) 0.011(2)
C19 0.043(3) 0.026(2) 0.023(3) 0.008(2) -0.015(2) -0.002(2)
C20 0.025(2) 0.023(2) 0.028(3) -0.001(2) -0.009(2) -0.0023(18)
C21 0.023(2) 0.012(2) 0.024(2) -0.0069(18) -0.0023(19) -0.0020(17)
C22 0.022(2) 0.021(2) 0.041(3) -0.008(2) -0.011(2) 0.0029(18)
C23 0.029(3) 0.017(2) 0.049(3) -0.008(2) -0.011(2) 0.0032(19)
C24 0.034(3) 0.023(2) 0.040(3) -0.016(2) -0.005(2) -0.007(2)
C25 0.032(2) 0.028(2) 0.024(3) -0.011(2) -0.007(2) -0.008(2)
C26 0.025(2) 0.021(2) 0.023(2) -0.0064(19) -0.006(2) -0.0013(18)
C27 0.016(2) 0.018(2) 0.021(2) -0.0077(17) -0.0059(18) -0.0055(16)
C28 0.020(2) 0.019(2) 0.024(2) -0.0060(18) -0.0089(19) -0.0015(17)
C29 0.020(2) 0.025(2) 0.033(3) -0.014(2) -0.009(2) -0.0017(18)
C30 0.019(2) 0.031(2) 0.018(2) -0.0093(19) -0.0012(18) -0.0101(18)
C31 0.027(2) 0.018(2) 0.022(2) -0.0002(18) -0.009(2) -0.0064(18)
C32 0.020(2) 0.015(2) 0.028(3) -0.0061(18) -0.010(2) -0.0014(17)
C33 0.019(2) 0.023(2) 0.016(2) -0.0012(18) -0.0042(18) -0.0032(17)
C34 0.018(2) 0.025(2) 0.027(3) -0.0065(19) -0.0069(19) -0.0006(18)
C35 0.029(3) 0.033(3) 0.038(3) -0.012(2) -0.012(2) -0.009(2)
C36 0.024(2) 0.038(3) 0.024(3) -0.002(2) -0.013(2) -0.005(2)
C37 0.027(2) 0.032(3) 0.032(3) -0.003(2) -0.015(2) 0.004(2)
C38 0.030(3) 0.031(3) 0.029(3) -0.011(2) -0.012(2) 0.005(2)
C39 0.021(2) 0.015(2) 0.025(2) -0.0055(18) -0.0081(19) 0.0035(17)
C40 0.030(2) 0.021(2) 0.022(2) -0.0034(19) -0.009(2) 0.0026(19)
C41 0.027(2) 0.016(2) 0.033(3) 0.003(2) -0.008(2) 0.0026(18)
C42 0.029(3) 0.014(2) 0.054(3) -0.009(2) -0.013(2) -0.0003(19)
C43 0.040(3) 0.030(3) 0.037(3) -0.016(2) -0.009(2) -0.004(2)
C44 0.027(2) 0.025(2) 0.028(3) -0.010(2) -0.005(2) -0.0037(19)
C45 0.019(2) 0.028(2) 0.020(2) -0.0064(19) -0.0100(19) -0.0019(18)
C46 0.027(2) 0.029(2) 0.022(3) -0.007(2) -0.007(2) 0.0067(19)
C47 0.038(3) 0.034(3) 0.025(3) 0.005(2) -0.005(2) -0.003(2)
C48 0.026(3) 0.044(3) 0.022(3) -0.008(2) 0.002(2) 0.002(2)
C49 0.030(3) 0.036(3) 0.034(3) -0.015(2) -0.010(2) 0.009(2)
C50 0.029(3) 0.027(2) 0.030(3) -0.006(2) -0.007(2) 0.002(2)
C1S 0.096(5) 0.078(5) 0.055(4) -0.024(4) -0.033(4) -0.005(4)
C2S 0.039(3) 0.030(3) 0.032(3) -0.010(2) -0.015(2) -0.008(2)
Cl3 0.1260(19) 0.0566(12) 0.192(3) 0.0125(14) -0.0690(19) -0.0062(12)
Cl4 0.0774(12) 0.1323(17) 0.0751(14) -0.0424(13) 0.0032(10) -0.0486(12)
Cl5 0.1128(15) 0.0481(10) 0.0570(11) -0.0154(8) 0.0198(10) -0.0126(9)
Cl6 0.0536(8) 0.0347(7) 0.0378(8) -0.0053(6) -0.0157(6) 0.0024(6)
Cl7 0.0503(9) 0.0823(11) 0.0377(9) -0.0106(8) -0.0014(7) 0.0221(8)
Cl8 0.0429(7) 0.0387(7) 0.0289(7) -0.0022(5) -0.0100(6) -0.0043(5)

loop_
_atom_type_symbol
_atom_type_description
_atom_type_scat_dispersion_real
_atom_type_scat_dispersion_imag
_atom_type_scat_source
C C 0.0033 0.0016 'International Tables Vol C Tables 4.2.6.8 and 6.1.1.4'
H H 0.0000 0.0000 'International Tables Vol C Tables 4.2.6.8 and 6.1.1.4'
P P 0.1023 0.0942 'International Tables Vol C Tables 4.2.6.8 and 6.1.1.4'
S S 0.1246 0.1234 'International Tables Vol C Tables 4.2.6.8 and 6.1.1.4'
Cl Cl 0.1484 0.1585 'International Tables Vol C Tables 4.2.6.8 and 6.1.1.4'
Ru Ru -1.2594 0.8363 'International Tables Vol C Tables 4.2.6.8 and 6.1.1.4'

loop_
_geom_angle_atom_site_label_1
_geom_angle_atom_site_label_2
_geom_angle_atom_site_label_3
_geom_angle
_geom_angle_site_symmetry_1
_geom_angle_site_symmetry_3
_geom_angle_publ_flag
S1 Ru1 S2 85.29(4) . . ?
S1 Ru1 P2 98.11(4) . . ?
S2 Ru1 P2 87.39(6) . . ?
S1 Ru1 P1 88.27(4) . . ?
S2 Ru1 P1 96.27(6) . . ?
P2 Ru1 P1 172.91(4) . . ?
S1 Ru1 Cl2 173.61(4) . . ?
S2 Ru1 Cl2 92.22(4) . . ?
P2 Ru1 Cl2 87.64(4) . . ?
P1 Ru1 Cl2 86.15(4) . . ?
S1 Ru1 Cl1 88.86(4) . . ?
S2 Ru1 Cl1 171.09(4) . . ?
P2 Ru1 Cl1 86.79(6) . . ?
P1 Ru1 Cl1 90.26(6) . . ?
Cl2 Ru1 Cl1 94.28(4) . . ?
C33 P1 C39 104.90(18) . . ?
C33 P1 C45 98.13(18) . . ?
C39 P1 C45 104.48(19) . . ?
C33 P1 Ru1 117.86(15) . . ?
C39 P1 Ru1 107.60(13) . . ?
C45 P1 Ru1 122.01(13) . . ?
C15 P2 C27 103.70(18) . . ?
C15 P2 C21 106.57(18) . . ?
C27 P2 C21 99.56(18) . . ?
C15 P2 Ru1 107.21(14) . . ?
C27 P2 Ru1 120.12(13) . . ?
C21 P2 Ru1 118.16(13) . . ?
C2 S1 Ru1 109.23(15) . . ?
C1 S2 Ru1 109.35(14) . . ?
C2 C1 C3 126.4(3) . . ?
C2 C1 S2 117.5(3) . . ?
C3 C1 S2 116.0(3) . . ?
C1 C2 C9 125.9(3) . . ?
C1 C2 S1 118.6(3) . . ?
C9 C2 S1 115.5(3) . . ?
C8 C3 C4 118.5(4) . . ?
C8 C3 C1 122.2(4) . . ?
C4 C3 C1 119.2(3) . . ?
C5 C4 C3 120.4(4) . . ?
C5 C4 H4 119.8 . . ?
C3 C4 H4 119.8 . . ?
C6 C5 C4 120.5(4) . . ?
C6 C5 H5 119.8 . . ?
C4 C5 H5 119.8 . . ?
C5 C6 C7 119.8(4) . . ?
C5 C6 H6 120.1 . . ?
C7 C6 H6 120.1 . . ?
C6 C7 C8 120.0(4) . . ?
C6 C7 H7 120.0 . . ?
C8 C7 H7 120.0 . . ?
C3 C8 C7 120.7(4) . . ?
C3 C8 H8 119.7 . . ?
C7 C8 H8 119.7 . . ?
C10 C9 C14 118.6(4) . . ?
C10 C9 C2 121.9(4) . . ?
C14 C9 C2 119.4(4) . . ?
C11 C10 C9 120.2(4) . . ?
C11 C10 H10 119.9 . . ?
C9 C10 H10 119.9 . . ?
C12 C11 C10 120.9(4) . . ?
C12 C11 H11 119.6 . . ?
C10 C11 H11 119.6 . . ?
C13 C12 C11 119.6(4) . . ?
C13 C12 H12 120.2 . . ?
C11 C12 H12 120.2 . . ?
C12 C13 C14 120.2(4) . . ?
C12 C13 H13 119.9 . . ?
C14 C13 H13 119.9 . . ?
C13 C14 C9 120.5(4) . . ?
C13 C14 H14 119.7 . . ?
C9 C14 H14 119.7 . . ?
C20 C15 C16 118.8(4) . . ?
C20 C15 P2 120.9(3) . . ?
C16 C15 P2 119.8(3) . . ?
C17 C16 C15 120.3(4) . . ?
C17 C16 H16 119.8 . . ?
C15 C16 H16 119.8 . . ?
C18 C17 C16 120.2(4) . . ?
C18 C17 H17 119.9 . . ?
C16 C17 H17 119.9 . . ?
C17 C18 C19 119.9(4) . . ?
C17 C18 H18 120.0 . . ?
C19 C18 H18 120.0 . . ?
C20 C19 C18 120.2(4) . . ?
C20 C19 H19 119.9 . . ?
C18 C19 H19 119.9 . . ?
C19 C20 C15 120.5(4) . . ?
C19 C20 H20 119.7 . . ?
C15 C20 H20 119.7 . . ?
C26 C21 C22 119.2(4) . . ?
C26 C21 P2 118.6(3) . . ?
C22 C21 P2 121.9(3) . . ?
C21 C22 C23 119.8(4) . . ?
C21 C22 H22 120.1 . . ?
C23 C22 H22 120.1 . . ?
C24 C23 C22 120.3(4) . . ?
C24 C23 H23 119.9 . . ?
C22 C23 H23 119.9 . . ?
C25 C24 C23 120.1(4) . . ?
C25 C24 H24 119.9 . . ?
C23 C24 H24 119.9 . . ?
C24 C25 C26 119.9(4) . . ?
C24 C25 H25 120.1 . . ?
C26 C25 H25 120.1 . . ?
C25 C26 C21 120.7(4) . . ?
C25 C26 H26 119.6 . . ?
C21 C26 H26 119.6 . . ?
C32 C27 C28 117.9(4) . . ?
C32 C27 P2 122.7(3) . . ?
C28 C27 P2 119.3(3) . . ?
C29 C28 C27 121.2(4) . . ?
C29 C28 H28 119.4 . . ?
C27 C28 H28 119.4 . . ?
C28 C29 C30 120.7(4) . . ?
C28 C29 H29 119.6 . . ?
C30 C29 H29 119.6 . . ?
C31 C30 C29 118.5(4) . . ?
C31 C30 H30 120.8 . . ?
C29 C30 H30 120.8 . . ?
C32 C31 C30 121.0(4) . . ?
C32 C31 H31 119.5 . . ?
C30 C31 H31 119.5 . . ?
C31 C32 C27 120.7(4) . . ?
C31 C32 H32 119.7 . . ?
C27 C32 H32 119.7 . . ?
C34 C33 C38 119.1(4) . . ?
C34 C33 P1 118.9(3) . . ?
C38 C33 P1 121.7(3) . . ?
C33 C34 C35 120.4(4) . . ?
C33 C34 H34 119.8 . . ?
C35 C34 H34 119.8 . . ?
C36 C35 C34 120.1(4) . . ?
C36 C35 H35 120.0 . . ?
C34 C35 H35 120.0 . . ?
C37 C36 C35 119.8(4) . . ?
C37 C36 H36 120.1 . . ?
C35 C36 H36 120.1 . . ?
C36 C37 C38 120.6(4) . . ?
C36 C37 H37 119.7 . . ?
C38 C37 H37 119.7 . . ?
C37 C38 C33 120.0(4) . . ?
C37 C38 H38 120.0 . . ?
C33 C38 H38 120.0 . . ?
C44 C39 C40 118.7(4) . . ?
C44 C39 P1 122.3(3) . . ?
C40 C39 P1 118.7(3) . . ?
C41 C40 C39 120.7(4) . . ?
C41 C40 H40 119.7 . . ?
C39 C40 H40 119.7 . . ?
C42 C41 C40 120.3(4) . . ?
C42 C41 H41 119.8 . . ?
C40 C41 H41 119.8 . . ?
C41 C42 C43 119.3(4) . . ?
C41 C42 H42 120.4 . . ?
C43 C42 H42 120.4 . . ?
C42 C43 C44 120.7(4) . . ?
C42 C43 H43 119.6 . . ?
C44 C43 H43 119.6 . . ?
C43 C44 C39 120.3(4) . . ?
C43 C44 H44 119.8 . . ?
C39 C44 H44 119.8 . . ?
C46 C45 C50 117.8(4) . . ?
C46 C45 P1 121.6(3) . . ?
C50 C45 P1 119.8(3) . . ?
C47 C46 C45 120.5(4) . . ?
C47 C46 H46 119.8 . . ?
C45 C46 H46 119.8 . . ?
C48 C47 C46 121.4(4) . . ?
C48 C47 H47 119.3 . . ?
C46 C47 H47 119.3 . . ?
C47 C48 C49 118.5(4) . . ?
C47 C48 H48 120.8 . . ?
C49 C48 H48 120.8 . . ?
C50 C49 C48 120.1(4) . . ?
C50 C49 H49 120.0 . . ?
C48 C49 H49 120.0 . . ?
C49 C50 C45 121.7(4) . . ?
C49 C50 H50 119.1 . . ?
C45 C50 H50 119.1 . . ?
Cl3 C1S Cl5 112.0(4) . . ?
Cl3 C1S Cl4 114.0(4) . . ?
Cl5 C1S Cl4 110.2(4) . . ?
Cl3 C1S H1S 106.7 . . ?
Cl5 C1S H1S 106.7 . . ?
Cl4 C1S H1S 106.7 . . ?
Cl8 C2S Cl6 110.8(3) . . ?
Cl8 C2S Cl7 110.5(2) . . ?
Cl6 C2S Cl7 110.5(2) . . ?
Cl8 C2S H2S 108.3 . . ?
Cl6 C2S H2S 108.3 . . ?
Cl7 C2S H2S 108.3 . . ?

loop_
_geom_bond_atom_site_label_1
_geom_bond_atom_site_label_2
_geom_bond_distance
_geom_bond_site_symmetry_2
_geom_bond_publ_flag
Ru1 S1 2.2127(17) . ?
Ru1 S2 2.2207(14) . ?
Ru1 P2 2.4225(15) . ?
Ru1 P1 2.4332(16) . ?
Ru1 Cl2 2.4387(18) . ?
Ru1 Cl1 2.4610(15) . ?
P1 C33 1.827(4) . ?
P1 C39 1.827(4) . ?
P1 C45 1.836(4) . ?
P2 C15 1.820(4) . ?
P2 C27 1.833(4) . ?
P2 C21 1.838(4) . ?
S1 C2 1.690(4) . ?
S2 C1 1.695(4) . ?
C1 C2 1.412(5) . ?
C1 C3 1.485(5) . ?
C2 C9 1.496(5) . ?
C3 C8 1.385(5) . ?
C3 C4 1.400(5) . ?
C4 C5 1.385(5) . ?
C4 H4 0.9500 . ?
C5 C6 1.371(6) . ?
C5 H5 0.9500 . ?
C6 C7 1.386(6) . ?
C6 H6 0.9500 . ?
C7 C8 1.387(6) . ?
C7 H7 0.9500 . ?
C8 H8 0.9500 . ?
C9 C10 1.388(6) . ?
C9 C14 1.397(5) . ?
C10 C11 1.385(6) . ?
C10 H10 0.9500 . ?
C11 C12 1.377(6) . ?
C11 H11 0.9500 . ?
C12 C13 1.375(6) . ?
C12 H12 0.9500 . ?
C13 C14 1.387(6) . ?
C13 H13 0.9500 . ?
C14 H14 0.9500 . ?
C15 C20 1.394(5) . ?
C15 C16 1.398(5) . ?
C16 C17 1.383(5) . ?
C16 H16 0.9500 . ?
C17 C18 1.370(6) . ?
C17 H17 0.9500 . ?
C18 C19 1.396(6) . ?
C18 H18 0.9500 . ?
C19 C20 1.369(6) . ?
C19 H19 0.9500 . ?
C20 H20 0.9500 . ?
C21 C26 1.389(5) . ?
C21 C22 1.394(5) . ?
C22 C23 1.394(6) . ?
C22 H22 0.9500 . ?
C23 C24 1.381(6) . ?
C23 H23 0.9500 . ?
C24 C25 1.381(6) . ?
C24 H24 0.9500 . ?
C25 C26 1.386(5) . ?
C25 H25 0.9500 . ?
C26 H26 0.9500 . ?
C27 C32 1.395(5) . ?
C27 C28 1.397(5) . ?
C28 C29 1.371(6) . ?
C28 H28 0.9500 . ?
C29 C30 1.391(6) . ?
C29 H29 0.9500 . ?
C30 C31 1.388(5) . ?
C30 H30 0.9500 . ?
C31 C32 1.379(5) . ?
C31 H31 0.9500 . ?
C32 H32 0.9500 . ?
C33 C34 1.380(5) . ?
C33 C38 1.401(5) . ?
C34 C35 1.392(5) . ?
C34 H34 0.9500 . ?
C35 C36 1.380(6) . ?
C35 H35 0.9500 . ?
C36 C37 1.379(6) . ?
C36 H36 0.9500 . ?
C37 C38 1.380(5) . ?
C37 H37 0.9500 . ?
C38 H38 0.9500 . ?
C39 C44 1.390(6) . ?
C39 C40 1.392(6) . ?
C40 C41 1.384(5) . ?
C40 H40 0.9500 . ?
C41 C42 1.382(6) . ?
C41 H41 0.9500 . ?
C42 C43 1.384(6) . ?
C42 H42 0.9500 . ?
C43 C44 1.384(6) . ?
C43 H43 0.9500 . ?
C44 H44 0.9500 . ?
C45 C46 1.386(5) . ?
C45 C50 1.400(6) . ?
C46 C47 1.385(6) . ?
C46 H46 0.9500 . ?
C47 C48 1.382(6) . ?
C47 H47 0.9500 . ?
C48 C49 1.395(6) . ?
C48 H48 0.9500 . ?
C49 C50 1.374(6) . ?
C49 H49 0.9500 . ?
C50 H50 0.9500 . ?
C1S Cl3 1.675(7) . ?
C1S Cl5 1.748(7) . ?
C1S Cl4 1.749(7) . ?
C1S H1S 1.0000 . ?
C2S Cl8 1.749(5) . ?
C2S Cl6 1.753(5) . ?
C2S Cl7 1.760(5) . ?
C2S H2S 1.0000 . ?
